data_8102914
loop_
_publ_author_name
'L.-B. Wu'
'F.-Q. Huang'

_publ_section_title
;
Crystal structure of trilanthanum monosilver monosilicon heptasulfide, 
La~3~AgSiS~7~
;
_journal_issue 3
_journal_name_full 'Zeitschrift f\"ur Kristallographie - New Crystal Structures'
_journal_page_first 307
_journal_page_last 308
_journal_volume 220
_journal_year 2005
_chemical_formula_sum 'Ag La3 S7 Si'
_chemical_formula_weight 777.11
_chemical_name_systematic
; 
 trilanthanum monosilver monosilicon heptasulfide
;
_space_group_IT_number 173
_symmetry_cell_setting hexagonal
_symmetry_space_group_name_Hall 'P 6c'
_symmetry_space_group_name_H-M 'P 63'
_atom_sites_solution_hydrogens geom
_atom_sites_solution_primary direct
_atom_sites_solution_secondary difmap
_audit_creation_method SHELXL-97
_cell_angle_alpha 90.00
_cell_angle_beta 90.00
_cell_angle_gamma 120.00
_cell_formula_units_Z 2
_cell_length_a 10.421(2)
_cell_length_b 10.421(2)
_cell_length_c 5.785(3)
_cell_measurement_temperature 293(2)
_cell_volume 544.1(3)
_computing_structure_refinement SHELXTL
_computing_structure_solution SHELXTL
_diffrn_ambient_temperature 293(2)
_diffrn_measured_fraction_theta_full 1.000
_diffrn_measured_fraction_theta_max 1.000
_diffrn_measurement_device_type 'Bruker SMART CCD'
_diffrn_measurement_method \w/\p
_diffrn_radiation_monochromator graphite
_diffrn_radiation_source 'fine-focus sealed tube'
_diffrn_radiation_type MoK\a
_diffrn_radiation_wavelength 0.71073
_diffrn_reflns_av_R_equivalents 0.0476
_diffrn_reflns_av_sigmaI/netI 0.0276
_diffrn_reflns_limit_h_max 12
_diffrn_reflns_limit_h_min -12
_diffrn_reflns_limit_k_max 12
_diffrn_reflns_limit_k_min -12
_diffrn_reflns_limit_l_max 6
_diffrn_reflns_limit_l_min -6
_diffrn_reflns_number 3867
_diffrn_reflns_theta_full 24.97
_diffrn_reflns_theta_max 24.97
_diffrn_reflns_theta_min 2.26
_exptl_absorpt_coefficient_mu 14.702
_exptl_crystal_colour 'pale green'
_exptl_crystal_density_diffrn 4.744
_exptl_crystal_density_method 'not measured'
_exptl_crystal_description needle
_exptl_crystal_F_000 688
_exptl_crystal_size_max 0.68
_exptl_crystal_size_mid 0.22
_exptl_crystal_size_min 0.20
_refine_diff_density_max 2.914
_refine_diff_density_min -2.787
_refine_diff_density_rms 0.346
_refine_ls_abs_structure_details 'Flack H D (1983), Acta Cryst. A39, 876-881'
_refine_ls_abs_structure_Flack 0.13(7)
_refine_ls_extinction_coef 0.0007(5)
_refine_ls_extinction_expression Fc^*^=kFc[1+0.001xFc^2^\l^3^/sin(2\q)]^-1/4^
_refine_ls_extinction_method SHELXL
_refine_ls_goodness_of_fit_ref 1.195
_refine_ls_hydrogen_treatment mixed
_refine_ls_matrix_type full
_refine_ls_number_parameters 39
_refine_ls_number_reflns 648
_refine_ls_number_restraints 1
_refine_ls_restrained_S_all 1.194
_refine_ls_R_factor_all 0.0424
_refine_ls_R_factor_gt 0.0423
_refine_ls_shift/su_max 0.000
_refine_ls_shift/su_mean 0.000
_refine_ls_structure_factor_coef Fsqd
_refine_ls_weighting_details 'calc w=1/[\s^2^(Fo^2^)+(0.0347P)^2^+17.6996P] where P=(Fo^2^+2Fc^2^)/3'
_refine_ls_weighting_scheme calc
_refine_ls_wR_factor_gt 0.0985
_refine_ls_wR_factor_ref 0.0986
_reflns_number_gt 642
_reflns_number_total 648
_reflns_threshold_expression >2sigma(I)
_cod_data_source_file 409845.cff
_cod_data_source_block laagsis
_cod_original_sg_symbol_H-M P6(3)
_cod_database_code 8102914

loop_
_symmetry_equiv_pos_as_xyz
'x, y, z'
'-x, -y, z+1/2'
'-y, x-y, z'
'-x+y, -x, z'
'x-y, x, z+1/2'
'y, -x+y, z+1/2'

loop_
_atom_site_label
_atom_site_type_symbol
_atom_site_fract_x
_atom_site_fract_y
_atom_site_fract_z
_atom_site_U_iso_or_equiv
_atom_site_adp_type
_atom_site_occupancy
_atom_site_symmetry_multiplicity
_atom_site_Wyckoff_symbol
_atom_site_calc_flag
_atom_site_refinement_flags
_atom_site_disorder_assembly
_atom_site_disorder_group
La1 La 0.12133(7) 0.35947(7) 0.1175(2) 0.0137(3) Uani 1 6 c d . . .
Ag Ag 0.0000 0.0000 0.0682(5) 0.0333(8) Uani 1 2 a d S . .
S1 S 0.2644(3) 0.1764(3) 0.1083(8) 0.0170(7) Uani 1 6 c d . . .
S2 S 0.5262(4) 0.1181(4) 0.3447(7) 0.0174(8) Uani 1 6 c d . . .
S3 S 0.3333 0.6667 0.3414(12) 0.0191(15) Uani 1 2 b d S . .
Si Si 0.3333 0.6667 0.7020(13) 0.0185(16) Uani 1 2 b d S . .

loop_
_atom_site_aniso_label
_atom_site_aniso_U_11
_atom_site_aniso_U_22
_atom_site_aniso_U_33
_atom_site_aniso_U_23
_atom_site_aniso_U_13
_atom_site_aniso_U_12
La1 0.0128(4) 0.0118(4) 0.0166(5) 0.0006(4) 0.0007(4) 0.0062(3)
Ag 0.0171(6) 0.0171(6) 0.066(2) 0.000 0.000 0.0085(3)
S1 0.0179(15) 0.0141(15) 0.0203(17) 0.0021(18) 0.0022(19) 0.0089(12)
S2 0.0165(18) 0.0124(18) 0.022(2) 0.0001(14) -0.0005(15) 0.0060(15)
S3 0.020(2) 0.020(2) 0.018(4) 0.000 0.000 0.0098(11)
Si 0.021(2) 0.021(2) 0.014(4) 0.000 0.000 0.0104(11)

loop_
_atom_type_symbol
_atom_type_description
_atom_type_scat_dispersion_real
_atom_type_scat_dispersion_imag
_atom_type_scat_source
Si Si 0.0817 0.0704 'International Tables Vol C Tables 4.2.6.8 and 6.1.1.4'
S S 0.1246 0.1234 'International Tables Vol C Tables 4.2.6.8 and 6.1.1.4'
Ag Ag -0.8971 1.1015 'International Tables Vol C Tables 4.2.6.8 and 6.1.1.4'
La La -0.2871 2.4523 'International Tables Vol C Tables 4.2.6.8 and 6.1.1.4'

loop_
_geom_angle_atom_site_label_1
_geom_angle_atom_site_label_2
_geom_angle_atom_site_label_3
_geom_angle
_geom_angle_site_symmetry_1
_geom_angle_site_symmetry_3
_geom_angle_publ_flag
S2 La1 S1 138.53(13) 6_564 . ?
S2 La1 S1 138.54(11) 6_564 5 ?
S1 La1 S1 79.30(11) . 5 ?
S2 La1 S1 109.97(11) 6_564 3 ?
S1 La1 S1 90.50(12) . 3 ?
S1 La1 S1 78.91(10) 5 3 ?
S2 La1 S2 70.09(15) 6_564 5_554 ?
S1 La1 S2 71.95(10) . 5_554 ?
S1 La1 S2 127.18(11) 5 5_554 ?
S1 La1 S2 142.52(13) 3 5_554 ?
S2 La1 S1 72.61(11) 6_564 5_554 ?
S1 La1 S1 77.66(10) . 5_554 ?
S1 La1 S1 146.49(12) 5 5_554 ?
S1 La1 S1 77.30(11) 3 5_554 ?
S2 La1 S1 66.86(10) 5_554 5_554 ?
S2 La1 S2 75.31(7) 6_564 3 ?
S1 La1 S2 145.83(12) . 3 ?
S1 La1 S2 71.19(10) 5 3 ?
S1 La1 S2 67.58(10) 3 3 ?
S2 La1 S2 140.65(10) 5_554 3 ?
S1 La1 S2 119.50(10) 5_554 3 ?
S2 La1 S3 70.59(11) 6_564 . ?
S1 La1 S3 110.08(7) . . ?
S1 La1 S3 81.37(14) 5 . ?
S1 La1 S3 148.18(12) 3 . ?
S2 La1 S3 68.89(11) 5_554 . ?
S1 La1 S3 129.56(13) 5_554 . ?
S2 La1 S3 82.53(9) 3 . ?
S2 La1 Ag 137.64(10) 6_564 . ?
S1 La1 Ag 45.42(6) . . ?
S1 La1 Ag 77.89(8) 5 . ?
S1 La1 Ag 45.29(6) 3 . ?
S2 La1 Ag 108.17(8) 5_554 . ?
S1 La1 Ag 68.60(8) 5_554 . ?
S2 La1 Ag 109.91(8) 3 . ?
S3 La1 Ag 150.46(8) . . ?
S1 Ag S1 119.11(4) . 4 ?
S1 Ag S1 119.11(4) . 3 ?
S1 Ag S1 119.11(4) 4 3 ?
S1 Ag Ag 84.55(13) . 2 ?
S1 Ag Ag 84.55(13) 4 2 ?
S1 Ag Ag 84.55(13) 3 2 ?
S1 Ag Ag 95.45(13) . 2_554 ?
S1 Ag Ag 95.45(13) 4 2_554 ?
S1 Ag Ag 95.45(13) 3 2_554 ?
Ag Ag Ag 180.0 2 2_554 ?
S1 Ag La1 169.61(16) . 3 ?
S1 Ag La1 60.03(8) 4 3 ?
S1 Ag La1 59.44(8) 3 3 ?
Ag Ag La1 85.06(5) 2 3 ?
Ag Ag La1 94.94(5) 2_554 3 ?
S1 Ag La1 59.44(8) . . ?
S1 Ag La1 169.61(16) 4 . ?
S1 Ag La1 60.03(8) 3 . ?
Ag Ag La1 85.06(5) 2 . ?
Ag Ag La1 94.94(5) 2_554 . ?
La1 Ag La1 119.267(15) 3 . ?
S1 Ag La1 60.03(8) . 4 ?
S1 Ag La1 59.44(8) 4 4 ?
S1 Ag La1 169.61(16) 3 4 ?
Ag Ag La1 85.06(5) 2 4 ?
Ag Ag La1 94.94(5) 2_554 4 ?
La1 Ag La1 119.267(15) 3 4 ?
La1 Ag La1 119.267(15) . 4 ?
Ag S1 La1 75.15(9) . . ?
Ag S1 La1 101.60(17) . 6_554 ?
La1 S1 La1 95.67(12) . 6_554 ?
Ag S1 La1 74.68(8) . 4 ?
La1 S1 La1 149.41(12) . 4 ?
La1 S1 La1 95.16(12) 6_554 4 ?
Ag S1 La1 111.91(17) . 6 ?
La1 S1 La1 93.52(11) . 6 ?
La1 S1 La1 146.49(12) 6_554 6 ?
La1 S1 La1 93.04(12) 4 6 ?
Si S2 La1 93.81(17) 2_664 5_655 ?
Si S2 La1 90.05(16) 2_664 6 ?
La1 S2 La1 111.52(14) 5_655 6 ?
Si S2 La1 124.3(2) 2_664 4 ?
La1 S2 La1 135.86(13) 5_655 4 ?
La1 S2 La1 91.64(11) 6 4 ?
Si S3 La1 114.53(12) . 4_565 ?
Si S3 La1 114.53(12) . . ?
La1 S3 La1 103.97(14) 4_565 . ?
Si S3 La1 114.53(12) . 3_665 ?
La1 S3 La1 103.97(14) 4_565 3_665 ?
La1 S3 La1 103.97(14) . 3_665 ?
S3 Si S2 112.7(2) . 2_665 ?
S3 Si S2 112.7(2) . 6_565 ?
S2 Si S2 106.1(2) 2_665 6_565 ?
S3 Si S2 112.7(2) . 5 ?
S2 Si S2 106.1(2) 2_665 5 ?
S2 Si S2 106.1(2) 6_565 5 ?

loop_
_geom_bond_atom_site_label_1
_geom_bond_atom_site_label_2
_geom_bond_distance
_geom_bond_site_symmetry_2
_geom_bond_publ_flag
La1 S2 2.905(4) 6_564 ?
La1 S1 2.951(3) . ?
La1 S1 2.970(5) 5 ?
La1 S1 2.976(3) 3 ?
La1 S2 3.041(4) 5_554 ?
La1 S1 3.072(5) 5_554 ?
La1 S2 3.078(4) 3 ?
La1 S3 3.120(3) . ?
La1 Ag 3.3129(10) . ?
Ag S1 2.441(3) . ?
Ag S1 2.441(3) 4 ?
Ag S1 2.441(3) 3 ?
Ag Ag 2.8926(13) 2 ?
Ag Ag 2.8927(12) 2_554 ?
Ag La1 3.3129(10) 3 ?
Ag La1 3.3129(10) 4 ?
S1 La1 2.970(5) 6_554 ?
S1 La1 2.976(3) 4 ?
S1 La1 3.072(5) 6 ?
S2 Si 2.138(5) 2_664 ?
S2 La1 2.905(4) 5_655 ?
S2 La1 3.041(4) 6 ?
S2 La1 3.078(4) 4 ?
S3 Si 2.086(9) . ?
S3 La1 3.120(3) 4_565 ?
S3 La1 3.120(3) 3_665 ?
Si S2 2.138(5) 2_665 ?
Si S2 2.138(5) 6_565 ?
Si S2 2.138(5) 5 ?
